data_4111322
loop_
_publ_author_name
'Jonathan L. Sessler'
'Dong-Gyu Cho'
'Vincent Lynch'

_publ_section_title
;
 Diindolylquinoxalines: Effective Indole-Based Receptors for Phosphate
 Anion
;
_journal_name_full 'Journal of the American Chemical Society'
_journal_page_first 16518
_journal_page_last 16519
_journal_paper_doi 10.1021/ja067720b
_journal_volume 128
_journal_year 2006
_chemical_formula_moiety '2 C24 H15 N5 O2, 2 C16 H36 N +1, 2 H2 P O4 -1'
_chemical_formula_sum 'C40 H53 N6 O6 P'
_chemical_formula_weight 744.85
_chemical_name_systematic
; 
 ? 
;
_space_group_IT_number 14
_symmetry_cell_setting monoclinic
_symmetry_space_group_name_Hall '-P 2ybc'
_symmetry_space_group_name_H-M 'P 1 21/c 1'
_atom_sites_solution_hydrogens geom
_atom_sites_solution_primary direct
_atom_sites_solution_secondary difmap
_audit_creation_method SHELXL-97
_cell_angle_alpha 90.00
_cell_angle_beta 110.106(3)
_cell_angle_gamma 90.00
_cell_formula_units_Z 8
_cell_length_a 19.3678(5)
_cell_length_b 25.6110(7)
_cell_length_c 16.8824(4)
_cell_measurement_reflns_used 14549
_cell_measurement_temperature 153(2)
_cell_measurement_theta_max 27.5
_cell_measurement_theta_min 1
_cell_volume 7863.8(4)
_computing_cell_refinement 'Collect software, Nonius B.V. 1998'
_computing_data_collection 'Collect software, Nonius B.V. 1998'
_computing_data_reduction
;
DENZO and Scalepack (Otwinoski and Minor, 1997)
;
_computing_molecular_graphics 'XP SHELXTL/PC, Siemens Analytical'
_computing_structure_refinement 'XL SHELXTL/PC, Siemens Analytical'
_computing_structure_solution
;

SIR97 - Altomare A., Burla M.C., Camalli M., Cascarano G.L., Giacovazzo C., 
Guagliardi A., Moliterni A.G.G., Polidori G.,Spagna R.
;
_diffrn_ambient_temperature 153(2)
_diffrn_measured_fraction_theta_full 0.982
_diffrn_measured_fraction_theta_max 0.982
_diffrn_measurement_device_type 'Nonius Kappa CCD'
_diffrn_measurement_method '\f and \w scans'
_diffrn_radiation_monochromator graphite
_diffrn_radiation_source 'fine-focus sealed tube'
_diffrn_radiation_type MoK\a
_diffrn_radiation_wavelength 0.71073
_diffrn_reflns_av_R_equivalents 0.0962
_diffrn_reflns_av_sigmaI/netI 0.1925
_diffrn_reflns_limit_h_max 23
_diffrn_reflns_limit_h_min -23
_diffrn_reflns_limit_k_max 24
_diffrn_reflns_limit_k_min -30
_diffrn_reflns_limit_l_max 20
_diffrn_reflns_limit_l_min -20
_diffrn_reflns_number 22171
_diffrn_reflns_theta_full 25.00
_diffrn_reflns_theta_max 25.00
_diffrn_reflns_theta_min 2.04
_exptl_absorpt_coefficient_mu 0.124
_exptl_absorpt_correction_type none
_exptl_crystal_colour red
_exptl_crystal_density_diffrn 1.258
_exptl_crystal_description laths
_exptl_crystal_F_000 3184
_exptl_crystal_size_max 0.33
_exptl_crystal_size_mid 0.09
_exptl_crystal_size_min 0.04
_refine_diff_density_max 0.728
_refine_diff_density_min -0.428
_refine_diff_density_rms 0.062
_refine_ls_extinction_coef 0.00119(16)
_refine_ls_extinction_expression Fc^*^=kFc[1+0.001xFc^2^\l^3^/sin(2\q)]^-1/4^
_refine_ls_extinction_method SHELXL
_refine_ls_goodness_of_fit_ref 1.057
_refine_ls_hydrogen_treatment constr
_refine_ls_matrix_type fullcycle
_refine_ls_number_parameters 964
_refine_ls_number_reflns 13603
_refine_ls_number_restraints 1
_refine_ls_restrained_S_all 1.057
_refine_ls_R_factor_all 0.2211
_refine_ls_R_factor_gt 0.0843
_refine_ls_shift/su_max 0.019
_refine_ls_shift/su_mean 0.003
_refine_ls_structure_factor_coef Fsqd
_refine_ls_weighting_details 'calc w=1/[\s^2^(Fo^2^)+(0.0558P)^2^+4.9257P] where P=(Fo^2^+2Fc^2^)/3'
_refine_ls_weighting_scheme calc
_refine_ls_wR_factor_gt 0.1522
_refine_ls_wR_factor_ref 0.1987
_reflns_number_gt 5816
_reflns_number_total 13603
_reflns_threshold_expression >2sigma(I)
_cod_data_source_file ja067720bsi20061028_115030.cif
_cod_data_source_block diqp
_cod_original_cell_volume 7863.8(3)
_cod_database_code 4111322

loop_
_symmetry_equiv_pos_as_xyz
'x, y, z'
'-x, y+1/2, -z+1/2'
'-x, -y, -z'
'x, -y-1/2, z-1/2'

loop_
_atom_site_label
_atom_site_type_symbol
_atom_site_fract_x
_atom_site_fract_y
_atom_site_fract_z
_atom_site_U_iso_or_equiv
_atom_site_adp_type
_atom_site_occupancy
_atom_site_symmetry_multiplicity
_atom_site_calc_flag
_atom_site_refinement_flags
P1A P 0.28930(7) 0.25393(6) 0.08775(8) 0.0319(3) Uani 1 1 d .
O1A O 0.30024(18) 0.20234(13) 0.1411(2) 0.0408(9) Uani 1 1 d .
H1OA H 0.2862 0.2067 0.1800 0.049 Uiso 1 1 d R
O2A O 0.29504(18) 0.30037(13) 0.14518(19) 0.0370(9) Uani 1 1 d .
O3A O 0.34343(17) 0.25325(14) 0.04233(18) 0.0369(9) Uani 1 1 d .
O4A O 0.20879(16) 0.25114(14) 0.02276(18) 0.0382(9) Uani 1 1 d .
H4OA H 0.2069 0.2496 -0.0253 0.046 Uiso 1 1 d R
O1 O 0.5883(2) 0.45889(15) 0.4371(3) 0.0519(11) Uani 1 1 d .
O2 O 0.6666(2) 0.45665(17) 0.5653(3) 0.0617(12) Uani 1 1 d .
N1 N 1.1259(2) 0.34965(18) 0.6540(2) 0.0380(11) Uani 1 1 d .
H1N H 1.1637 0.3301 0.6824 0.046 Uiso 1 1 calc R
N2 N 1.0619(2) 0.29297(18) 0.3453(3) 0.0399(12) Uani 1 1 d .
H2N H 1.1078 0.2892 0.3479 0.048 Uiso 1 1 calc R
N3 N 0.8953(2) 0.39571(17) 0.5272(2) 0.0330(11) Uani 1 1 d .
N4 N 0.8478(2) 0.35070(16) 0.3663(2) 0.0333(11) Uani 1 1 d .
N5 N 0.6485(3) 0.44673(18) 0.4887(3) 0.0458(12) Uani 1 1 d .
C1 C 1.0675(3) 0.3334(2) 0.5872(3) 0.0343(13) Uani 1 1 d .
H1 H 1.0615 0.2992 0.5641 0.041 Uiso 1 1 calc R
C2 C 1.0182(3) 0.3737(2) 0.5580(3) 0.0304(13) Uani 1 1 d .
C3 C 1.0495(3) 0.4177(2) 0.6111(3) 0.0312(13) Uani 1 1 d .
C4 C 1.0289(3) 0.4705(2) 0.6126(3) 0.0421(14) Uani 1 1 d .
H4 H 0.9839 0.4830 0.5734 0.051 Uiso 1 1 calc R
C5 C 1.0744(3) 0.5033(3) 0.6710(4) 0.0599(18) Uani 1 1 d .
H5 H 1.0603 0.5387 0.6726 0.072 Uiso 1 1 calc R
C6 C 1.1414(4) 0.4859(3) 0.7286(4) 0.069(2) Uani 1 1 d .
H6 H 1.1724 0.5099 0.7677 0.082 Uiso 1 1 calc R
C7 C 1.1630(3) 0.4352(3) 0.7297(3) 0.0506(17) Uani 1 1 d .
H7 H 1.2080 0.4234 0.7697 0.061 Uiso 1 1 calc R
C8 C 1.1169(3) 0.4010(2) 0.6703(3) 0.0370(14) Uani 1 1 d .
C9 C 1.0391(3) 0.3245(2) 0.3961(3) 0.0344(13) Uani 1 1 d .
H9 H 1.0707 0.3455 0.4400 0.041 Uiso 1 1 calc R
C10 C 0.9649(3) 0.3221(2) 0.3757(3) 0.0315(13) Uani 1 1 d .
C11 C 0.9396(3) 0.2850(2) 0.3052(3) 0.0332(13) Uani 1 1 d .
C12 C 0.8725(3) 0.2633(2) 0.2579(3) 0.0406(14) Uani 1 1 d .
H12 H 0.8287 0.2739 0.2667 0.049 Uiso 1 1 calc R
C13 C 0.8700(3) 0.2260(2) 0.1978(3) 0.0478(16) Uani 1 1 d .
H13 H 0.8242 0.2107 0.1662 0.057 Uiso 1 1 calc R
C14 C 0.9326(3) 0.2105(2) 0.1827(3) 0.0510(16) Uani 1 1 d .
H14 H 0.9290 0.1855 0.1399 0.061 Uiso 1 1 calc R
C15 C 0.9991(3) 0.2307(2) 0.2283(3) 0.0450(15) Uani 1 1 d .
H15 H 1.0425 0.2197 0.2188 0.054 Uiso 1 1 calc R
C16 C 1.0024(3) 0.2680(2) 0.2894(3) 0.0335(13) Uani 1 1 d .
C17 C 0.9428(3) 0.37289(19) 0.4981(3) 0.0275(12) Uani 1 1 d .
C18 C 0.8230(3) 0.3963(2) 0.4780(3) 0.0318(13) Uani 1 1 d .
C19 C 0.7723(3) 0.4196(2) 0.5099(3) 0.0367(14) Uani 1 1 d .
H19 H 0.7873 0.4341 0.5650 0.044 Uiso 1 1 calc R
C20 C 0.7005(3) 0.4205(2) 0.4583(3) 0.0362(14) Uani 1 1 d .
C21 C 0.6757(3) 0.3994(2) 0.3777(3) 0.0391(14) Uani 1 1 d .
H21 H 0.6251 0.4013 0.3440 0.047 Uiso 1 1 calc R
C22 C 0.7245(3) 0.3761(2) 0.3476(3) 0.0392(14) Uani 1 1 d .
H22 H 0.7080 0.3611 0.2928 0.047 Uiso 1 1 calc R
C23 C 0.7995(3) 0.3741(2) 0.3971(3) 0.0319(13) Uani 1 1 d .
C24 C 0.9180(3) 0.34933(19) 0.4137(3) 0.0277(12) Uani 1 1 d .
N1B N 1.0519(2) 0.37665(17) -0.0260(3) 0.0411(12) Uani 1 1 d .
C1B C 1.1219(3) 0.3614(2) -0.0418(4) 0.0477(16) Uani 1 1 d .
H1BA H 1.1489 0.3355 0.0013 0.057 Uiso 1 1 calc R
H1BB H 1.1083 0.3442 -0.0976 0.057 Uiso 1 1 calc R
C2B C 1.1733(3) 0.4066(2) -0.0398(4) 0.0489(16) Uani 1 1 d .
H2BA H 1.1844 0.4258 0.0140 0.059 Uiso 1 1 calc R
H2BB H 1.1488 0.4310 -0.0865 0.059 Uiso 1 1 calc R
C3B C 1.2445(3) 0.3870(2) -0.0485(4) 0.0487(16) Uani 1 1 d .
H3BA H 1.2680 0.3615 -0.0032 0.058 Uiso 1 1 calc R
H3BB H 1.2337 0.3691 -0.1034 0.058 Uiso 1 1 calc R
C4B C 1.2966(3) 0.4319(2) -0.0428(3) 0.0505(16) Uani 1 1 d .
H4B1 H 1.2740 0.4566 -0.0888 0.076 Uiso 1 1 calc R
H4B2 H 1.3425 0.4185 -0.0474 0.076 Uiso 1 1 calc R
H4B3 H 1.3072 0.4497 0.0115 0.076 Uiso 1 1 calc R
C5B C 1.0699(3) 0.4025(2) 0.0599(3) 0.0443(15) Uani 1 1 d .
H5BA H 1.0960 0.4356 0.0591 0.053 Uiso 1 1 calc R
H5BB H 1.0230 0.4115 0.0678 0.053 Uiso 1 1 calc R
C6B C 1.1159(3) 0.3713(3) 0.1358(4) 0.067(2) Uani 1 1 d .
H6BA H 1.1634 0.3621 0.1296 0.080 Uiso 1 1 calc R
H6BB H 1.0900 0.3385 0.1391 0.080 Uiso 1 1 calc R
C7B C 1.1300(3) 0.4030(3) 0.2176(4) 0.078(2) Uani 1 1 d .
H7BA H 1.1660 0.3839 0.2650 0.094 Uiso 1 1 d R
H7BB H 1.1519 0.4371 0.2121 0.094 Uiso 1 1 d R
C8B C 1.0622(4) 0.4119(3) 0.2377(4) 0.086(2) Uani 1 1 d .
H8B1 H 1.0270 0.4321 0.1922 0.129 Uiso 1 1 calc R
H8B2 H 1.0744 0.4314 0.2908 0.129 Uiso 1 1 calc R
H8B3 H 1.0403 0.3783 0.2435 0.129 Uiso 1 1 calc R
C9B C 1.0089(3) 0.3265(2) -0.0293(4) 0.0518(16) Uani 1 1 d .
H9BA H 1.0397 0.3025 0.0146 0.062 Uiso 1 1 calc R
H9BB H 1.0002 0.3097 -0.0847 0.062 Uiso 1 1 calc R
C10B C 0.9346(3) 0.3329(2) -0.0165(4) 0.0581(17) Uani 1 1 d .
H10A H 0.9424 0.3491 0.0392 0.070 Uiso 1 1 calc R
H10B H 0.9027 0.3565 -0.0604 0.070 Uiso 1 1 calc R
C11B C 0.8971(3) 0.2815(2) -0.0212(4) 0.0560(17) Uani 1 1 d .
H11A H 0.9276 0.2592 0.0256 0.067 Uiso 1 1 calc R
H11B H 0.8939 0.2642 -0.0748 0.067 Uiso 1 1 calc R
C12B C 0.8213(3) 0.2853(3) -0.0165(4) 0.070(2) Uani 1 1 d .
H12A H 0.8243 0.2995 0.0385 0.105 Uiso 1 1 calc R
H12B H 0.7990 0.2505 -0.0235 0.105 Uiso 1 1 calc R
H12C H 0.7911 0.3083 -0.0614 0.105 Uiso 1 1 calc R
C13B C 1.0073(3) 0.4158(2) -0.0912(3) 0.0469(15) Uani 1 1 d .
H13A H 1.0362 0.4484 -0.0845 0.056 Uiso 1 1 calc R
H13B H 0.9621 0.4242 -0.0789 0.056 Uiso 1 1 calc R
C14B C 0.9851(3) 0.3982(3) -0.1828(3) 0.0587(18) Uani 1 1 d .
H14A H 1.0293 0.3968 -0.1995 0.070 Uiso 1 1 calc R
H14B H 0.9642 0.3626 -0.1882 0.070 Uiso 1 1 calc R
C15B C 0.9287(4) 0.4348(3) -0.2423(4) 0.0669(19) Uani 1 1 d .
H15A H 0.9451 0.4713 -0.2283 0.080 Uiso 1 1 calc R
H15B H 0.9265 0.4280 -0.3008 0.080 Uiso 1 1 calc R
C16B C 0.8541(4) 0.4289(3) -0.2380(4) 0.096(3) Uani 1 1 d .
H16A H 0.8364 0.3933 -0.2543 0.145 Uiso 1 1 calc R
H16B H 0.8207 0.4538 -0.2767 0.145 Uiso 1 1 calc R
H16C H 0.8556 0.4358 -0.1803 0.145 Uiso 1 1 calc R
P1B P 0.25295(7) 0.24873(6) -0.17841(7) 0.0307(3) Uani 1 1 d .
O1B O 0.2484(2) 0.19707(14) -0.2291(2) 0.0535(11) Uani 1 1 d .
H1OB H 0.2650 0.1945 -0.2663 0.064 Uiso 1 1 d R
O2B O 0.24697(17) 0.29470(13) -0.23628(18) 0.0302(8) Uani 1 1 d .
O3B O 0.19585(16) 0.24608(15) -0.13703(19) 0.0407(9) Uani 1 1 d .
O4B O 0.33014(16) 0.25001(14) -0.11048(19) 0.0396(9) Uani 1 1 d .
H4OB H 0.3342 0.2504 -0.0617 0.048 Uiso 1 1 d R
N1' N 0.4413(3) 0.32981(18) 0.1710(3) 0.0447(12) Uani 1 1 d .
H1'N H 0.3972 0.3336 0.1742 0.054 Uiso 1 1 calc R
N2' N 0.3861(2) 0.35385(17) -0.1480(2) 0.0374(11) Uani 1 1 d .
H2'N H 0.3508 0.3316 -0.1734 0.045 Uiso 1 1 calc R
N3' N 0.6589(2) 0.36070(17) 0.1351(2) 0.0387(11) Uani 1 1 d .
N4' N 0.6091(2) 0.41315(17) -0.0221(3) 0.0415(12) Uani 1 1 d .
N5' N 0.8576(3) 0.4587(2) 0.0174(3) 0.0609(15) Uani 1 1 d D
O1' O 0.9229(2) 0.46332(18) 0.0666(3) 0.0802(15) Uani 1 1 d D
O2' O 0.8366(2) 0.4773(2) -0.0562(3) 0.0779(14) Uani 1 1 d D
C1' C 0.4667(3) 0.3562(2) 0.1176(3) 0.0399(14) Uani 1 1 d .
H1' H 0.4391 0.3808 0.0769 0.048 Uiso 1 1 calc R
C2' C 0.5386(3) 0.3423(2) 0.1309(3) 0.0332(13) Uani 1 1 d .
C3' C 0.5569(3) 0.3040(2) 0.1972(3) 0.0423(15) Uani 1 1 d .
C4' C 0.6190(3) 0.2723(2) 0.2384(3) 0.0498(16) Uani 1 1 d .
H4' H 0.6628 0.2758 0.2254 0.060 Uiso 1 1 calc R
C5' C 0.6149(4) 0.2360(2) 0.2980(3) 0.0570(18) Uani 1 1 d .
H5' H 0.6569 0.2155 0.3272 0.068 Uiso 1 1 calc R
C6' C 0.5503(4) 0.2292(3) 0.3157(4) 0.064(2) Uani 1 1 d .
H6' H 0.5484 0.2033 0.3553 0.077 Uiso 1 1 calc R
C7' C 0.4894(4) 0.2591(2) 0.2770(3) 0.0517(16) Uani 1 1 d .
H7' H 0.4455 0.2545 0.2893 0.062 Uiso 1 1 calc R
C8' C 0.4939(3) 0.2962(2) 0.2194(3) 0.0426(15) Uani 1 1 d .
C9' C 0.4422(3) 0.3447(2) -0.0762(3) 0.0359(14) Uani 1 1 d .
H9' H 0.4492 0.3132 -0.0447 0.043 Uiso 1 1 calc R
C10' C 0.4878(3) 0.3869(2) -0.0547(3) 0.0352(13) Uani 1 1 d .
C11' C 0.4557(3) 0.4259(2) -0.1179(3) 0.0344(13) Uani 1 1 d .
C12' C 0.4716(3) 0.4783(2) -0.1293(3) 0.0451(15) Uani 1 1 d .
H12' H 0.5133 0.4947 -0.0900 0.054 Uiso 1 1 calc R
C13' C 0.4266(3) 0.5057(2) -0.1975(4) 0.0538(17) Uani 1 1 d .
H13' H 0.4371 0.5412 -0.2052 0.065 Uiso 1 1 calc R
C14' C 0.3652(3) 0.4814(2) -0.2556(4) 0.0494(16) Uani 1 1 d .
H14' H 0.3350 0.5008 -0.3028 0.059 Uiso 1 1 calc R
C15' C 0.3474(3) 0.4304(2) -0.2462(3) 0.0437(15) Uani 1 1 d .
H15' H 0.3059 0.4140 -0.2861 0.052 Uiso 1 1 calc R
C16' C 0.3925(3) 0.4038(2) -0.1757(3) 0.0360(14) Uani 1 1 d .
C17' C 0.5875(3) 0.3642(2) 0.0904(3) 0.0367(14) Uani 1 1 d .
C18' C 0.7077(3) 0.3840(2) 0.1044(3) 0.0389(14) Uani 1 1 d .
C19' C 0.7828(3) 0.3824(2) 0.1501(3) 0.0461(15) Uani 1 1 d .
H19' H 0.8001 0.3638 0.2019 0.055 Uiso 1 1 calc R
C20' C 0.8312(3) 0.4070(2) 0.1215(4) 0.0467(16) Uani 1 1 d .
H20' H 0.8828 0.4064 0.1538 0.056 Uiso 1 1 d R
C21' C 0.8053(3) 0.4329(2) 0.0447(4) 0.0444(15) Uani 1 1 d .
C22' C 0.7325(3) 0.4353(2) -0.0035(3) 0.0447(15) Uani 1 1 d .
H22' H 0.7165 0.4528 -0.0564 0.054 Uiso 1 1 calc R
C23' C 0.6828(3) 0.4113(2) 0.0275(3) 0.0387(14) Uani 1 1 d .
C24' C 0.5622(3) 0.3892(2) 0.0072(3) 0.0345(13) Uani 1 1 d .
N1A N 0.5739(2) 0.61605(16) 0.4962(2) 0.0338(11) Uani 1 1 d .
C1A C 0.6506(3) 0.6277(2) 0.4980(3) 0.0386(14) Uani 1 1 d .
H1AA H 0.6762 0.6480 0.5497 0.046 Uiso 1 1 calc R
H1AB H 0.6470 0.6503 0.4491 0.046 Uiso 1 1 calc R
C2A C 0.6981(3) 0.5808(2) 0.4960(3) 0.0377(14) Uani 1 1 d .
H2AA H 0.6763 0.5621 0.4418 0.045 Uiso 1 1 calc R
H2AB H 0.6997 0.5565 0.5422 0.045 Uiso 1 1 calc R
C3A C 0.7758(3) 0.5983(2) 0.5059(4) 0.0446(15) Uani 1 1 d .
H3AA H 0.7738 0.6226 0.4596 0.054 Uiso 1 1 calc R
H3AB H 0.7970 0.6174 0.5599 0.054 Uiso 1 1 calc R
C4A C 0.8245(3) 0.5534(2) 0.5049(4) 0.0516(16) Uani 1 1 d .
H4A1 H 0.8286 0.5301 0.5524 0.077 Uiso 1 1 calc R
H4A2 H 0.8734 0.5663 0.5098 0.077 Uiso 1 1 calc R
H4A3 H 0.8034 0.5341 0.4518 0.077 Uiso 1 1 calc R
C5A C 0.5293(3) 0.5899(2) 0.4127(3) 0.0377(14) Uani 1 1 d .
H5AA H 0.5572 0.5591 0.4047 0.045 Uiso 1 1 calc R
H5AB H 0.4828 0.5769 0.4175 0.045 Uiso 1 1 calc R
C6A C 0.5107(3) 0.6239(2) 0.3344(3) 0.0445(15) Uani 1 1 d .
H6AA H 0.5558 0.6307 0.3210 0.053 Uiso 1 1 calc R
H6AB H 0.4909 0.6578 0.3449 0.053 Uiso 1 1 calc R
C7A C 0.4535(3) 0.5963(3) 0.2593(3) 0.0586(18) Uani 1 1 d .
H7AA H 0.4685 0.5595 0.2578 0.070 Uiso 1 1 calc R
H7AB H 0.4530 0.6132 0.2064 0.070 Uiso 1 1 calc R
C8A C 0.3744(3) 0.5977(3) 0.2633(4) 0.0676(19) Uani 1 1 d .
H8A1 H 0.3734 0.5781 0.3127 0.101 Uiso 1 1 calc R
H8A2 H 0.3400 0.5819 0.2120 0.101 Uiso 1 1 calc R
H8A3 H 0.3601 0.6340 0.2676 0.101 Uiso 1 1 calc R
C9A C 0.5405(3) 0.6681(2) 0.5070(3) 0.0367(14) Uani 1 1 d .
H9AA H 0.5447 0.6924 0.4634 0.044 Uiso 1 1 calc R
H9AB H 0.5700 0.6827 0.5627 0.044 Uiso 1 1 calc R
C10A C 0.4601(3) 0.6662(2) 0.5013(3) 0.0397(14) Uani 1 1 d .
H10C H 0.4329 0.6411 0.4570 0.048 Uiso 1 1 calc R
H10D H 0.4571 0.6540 0.5557 0.048 Uiso 1 1 calc R
C11A C 0.4258(3) 0.7193(2) 0.4808(3) 0.0453(15) Uani 1 1 d .
H11C H 0.4302 0.7316 0.4272 0.054 Uiso 1 1 calc R
H11D H 0.4529 0.7441 0.5257 0.054 Uiso 1 1 calc R
C12A C 0.3453(3) 0.7193(3) 0.4727(4) 0.0654(19) Uani 1 1 d .
H12D H 0.3172 0.6978 0.4243 0.098 Uiso 1 1 calc R
H12E H 0.3264 0.7551 0.4644 0.098 Uiso 1 1 calc R
H12F H 0.3402 0.7049 0.5243 0.098 Uiso 1 1 calc R
C13A C 0.5739(3) 0.5784(2) 0.5656(3) 0.0392(14) Uani 1 1 d .
H13C H 0.5226 0.5750 0.5645 0.047 Uiso 1 1 calc R
H13D H 0.5891 0.5437 0.5517 0.047 Uiso 1 1 calc R
C14A C 0.6218(3) 0.5918(2) 0.6544(3) 0.0499(16) Uani 1 1 d .
H14C H 0.6097 0.6273 0.6689 0.060 Uiso 1 1 calc R
H14D H 0.6741 0.5914 0.6589 0.060 Uiso 1 1 calc R
C15A C 0.6091(4) 0.5525(3) 0.7147(4) 0.074(2) Uani 1 1 d .
H15C H 0.5590 0.5579 0.7165 0.088 Uiso 1 1 calc R
H15D H 0.6106 0.5171 0.6920 0.088 Uiso 1 1 calc R
C16A C 0.6627(4) 0.5546(3) 0.8029(4) 0.097(3) Uani 1 1 d .
H16D H 0.7124 0.5480 0.8024 0.146 Uiso 1 1 calc R
H16E H 0.6499 0.5279 0.8372 0.146 Uiso 1 1 calc R
H16F H 0.6609 0.5892 0.8270 0.146 Uiso 1 1 calc R

loop_
_atom_site_aniso_label
_atom_site_aniso_U_11
_atom_site_aniso_U_22
_atom_site_aniso_U_33
_atom_site_aniso_U_23
_atom_site_aniso_U_13
_atom_site_aniso_U_12
P1A 0.0355(8) 0.0382(9) 0.0244(7) -0.0013(7) 0.0132(6) 0.0016(7)
O1A 0.057(2) 0.037(2) 0.033(2) 0.0024(17) 0.0220(18) 0.007(2)
O2A 0.052(2) 0.035(2) 0.032(2) -0.0072(17) 0.0248(18) -0.0063(19)
O3A 0.035(2) 0.054(2) 0.0263(19) -0.0057(18) 0.0164(16) 0.000(2)
O4A 0.0290(19) 0.064(3) 0.0246(19) 0.0008(18) 0.0123(15) 0.005(2)
O1 0.029(2) 0.047(3) 0.082(3) 0.006(2) 0.022(2) 0.009(2)
O2 0.064(3) 0.075(3) 0.058(3) 0.001(2) 0.037(2) 0.020(2)
N1 0.027(3) 0.050(3) 0.034(3) 0.004(2) 0.007(2) 0.008(2)
N2 0.033(3) 0.054(3) 0.037(3) 0.002(2) 0.016(2) 0.003(3)
N3 0.027(3) 0.043(3) 0.028(2) 0.001(2) 0.009(2) 0.003(2)
N4 0.025(3) 0.041(3) 0.033(3) 0.001(2) 0.009(2) 0.006(2)
N5 0.045(3) 0.035(3) 0.066(4) 0.007(3) 0.031(3) 0.005(3)
C1 0.029(3) 0.047(4) 0.026(3) 0.004(3) 0.008(3) 0.003(3)
C2 0.029(3) 0.040(4) 0.021(3) 0.000(2) 0.008(2) 0.001(3)
C3 0.029(3) 0.038(4) 0.030(3) 0.001(3) 0.014(3) 0.005(3)
C4 0.035(3) 0.046(4) 0.043(4) -0.005(3) 0.012(3) 0.004(3)
C5 0.058(4) 0.046(4) 0.076(5) -0.020(4) 0.024(4) 0.003(4)
C6 0.060(5) 0.073(6) 0.068(5) -0.041(4) 0.016(4) -0.006(4)
C7 0.033(3) 0.078(5) 0.038(4) -0.022(3) 0.009(3) -0.004(4)
C8 0.035(3) 0.050(4) 0.031(3) 0.001(3) 0.017(3) 0.002(3)
C9 0.035(3) 0.037(4) 0.035(3) 0.000(3) 0.017(3) 0.002(3)
C10 0.027(3) 0.038(3) 0.029(3) 0.004(2) 0.008(2) 0.005(3)
C11 0.031(3) 0.038(4) 0.029(3) 0.000(3) 0.008(3) 0.000(3)
C12 0.043(4) 0.042(4) 0.035(3) 0.002(3) 0.012(3) 0.005(3)
C13 0.053(4) 0.053(4) 0.034(3) -0.006(3) 0.010(3) -0.004(3)
C14 0.060(4) 0.056(4) 0.036(4) -0.008(3) 0.015(3) 0.001(4)
C15 0.056(4) 0.049(4) 0.036(4) 0.002(3) 0.025(3) 0.017(3)
C16 0.033(3) 0.043(4) 0.027(3) 0.006(3) 0.013(3) 0.008(3)
C17 0.029(3) 0.027(3) 0.026(3) 0.004(2) 0.010(2) 0.001(3)
C18 0.027(3) 0.042(4) 0.024(3) 0.005(2) 0.004(3) -0.001(3)
C19 0.034(3) 0.039(4) 0.042(3) 0.003(3) 0.019(3) 0.002(3)
C20 0.035(3) 0.030(3) 0.050(4) 0.008(3) 0.024(3) 0.004(3)
C21 0.030(3) 0.045(4) 0.040(4) 0.005(3) 0.010(3) 0.007(3)
C22 0.027(3) 0.050(4) 0.039(3) 0.000(3) 0.010(3) 0.004(3)
C23 0.029(3) 0.037(4) 0.027(3) 0.002(2) 0.006(3) 0.001(3)
C24 0.026(3) 0.030(3) 0.026(3) 0.001(2) 0.009(2) -0.003(3)
N1B 0.045(3) 0.036(3) 0.048(3) -0.005(2) 0.023(2) 0.009(2)
C1B 0.052(4) 0.045(4) 0.052(4) -0.001(3) 0.025(3) 0.022(3)
C2B 0.051(4) 0.051(4) 0.050(4) -0.007(3) 0.024(3) 0.006(3)
C3B 0.056(4) 0.047(4) 0.048(4) 0.005(3) 0.024(3) 0.014(3)
C4B 0.054(4) 0.058(4) 0.044(4) -0.001(3) 0.023(3) 0.015(4)
C5B 0.051(4) 0.044(4) 0.040(4) -0.005(3) 0.019(3) 0.005(3)
C6B 0.061(4) 0.079(5) 0.054(4) -0.007(4) 0.011(3) 0.018(4)
C7B 0.059(5) 0.125(7) 0.047(4) 0.000(4) 0.014(4) 0.049(5)
C8B 0.116(7) 0.093(6) 0.049(4) 0.004(4) 0.028(4) 0.012(5)
C9B 0.067(4) 0.039(4) 0.054(4) -0.001(3) 0.027(3) 0.001(3)
C10B 0.065(4) 0.050(4) 0.067(4) -0.003(3) 0.033(4) -0.004(4)
C11B 0.079(5) 0.045(4) 0.056(4) -0.004(3) 0.037(4) -0.012(4)
C12B 0.071(5) 0.066(5) 0.076(5) -0.008(4) 0.029(4) -0.020(4)
C13B 0.055(4) 0.040(4) 0.049(4) 0.001(3) 0.023(3) 0.002(3)
C14B 0.065(4) 0.069(5) 0.040(4) -0.008(3) 0.016(3) 0.005(4)
C15B 0.075(5) 0.074(5) 0.047(4) 0.004(3) 0.015(4) 0.006(4)
C16B 0.083(6) 0.150(8) 0.048(5) -0.002(5) 0.013(4) 0.033(6)
P1B 0.0318(8) 0.0385(9) 0.0242(7) -0.0002(7) 0.0127(6) -0.0019(7)
O1B 0.094(3) 0.041(2) 0.043(2) -0.0073(19) 0.047(2) -0.017(2)
O2B 0.0324(19) 0.035(2) 0.0235(19) 0.0061(15) 0.0099(15) 0.0037(17)
O3B 0.031(2) 0.066(3) 0.0295(19) -0.0068(19) 0.0158(16) -0.012(2)
O4B 0.033(2) 0.065(3) 0.0251(19) 0.0042(18) 0.0151(16) 0.003(2)
N1' 0.048(3) 0.050(3) 0.040(3) -0.005(2) 0.021(3) -0.002(3)
N2' 0.038(3) 0.039(3) 0.032(3) -0.003(2) 0.008(2) -0.008(2)
N3' 0.034(3) 0.047(3) 0.031(3) -0.005(2) 0.006(2) 0.000(2)
N4' 0.035(3) 0.043(3) 0.043(3) -0.002(2) 0.009(2) -0.006(2)
N5' 0.066(4) 0.058(4) 0.065(4) -0.001(3) 0.032(4) -0.001(3)
O1' 0.039(3) 0.065(3) 0.142(5) -0.013(3) 0.039(3) -0.008(3)
O2' 0.073(3) 0.090(4) 0.080(4) -0.002(3) 0.039(3) -0.015(3)
C1' 0.048(4) 0.046(4) 0.029(3) -0.003(3) 0.017(3) -0.010(3)
C2' 0.031(3) 0.040(4) 0.030(3) -0.003(3) 0.013(3) -0.005(3)
C3' 0.052(4) 0.046(4) 0.023(3) -0.008(3) 0.005(3) -0.008(3)
C4' 0.057(4) 0.048(4) 0.035(4) -0.008(3) 0.003(3) -0.005(3)
C5' 0.073(5) 0.049(4) 0.036(4) 0.005(3) 0.002(3) -0.001(4)
C6' 0.095(6) 0.049(5) 0.045(4) 0.005(3) 0.020(4) -0.022(4)
C7' 0.067(4) 0.046(4) 0.042(4) -0.001(3) 0.017(3) -0.008(4)
C8' 0.054(4) 0.038(4) 0.033(3) -0.006(3) 0.013(3) -0.009(3)
C9' 0.042(3) 0.033(4) 0.028(3) 0.004(2) 0.005(3) 0.008(3)
C10' 0.028(3) 0.045(4) 0.033(3) -0.006(3) 0.011(3) -0.007(3)
C11' 0.033(3) 0.042(4) 0.030(3) 0.003(3) 0.013(3) -0.001(3)
C12' 0.045(4) 0.053(4) 0.036(3) 0.004(3) 0.011(3) -0.007(3)
C13' 0.059(4) 0.045(4) 0.055(4) 0.006(3) 0.017(4) -0.005(4)
C14' 0.048(4) 0.049(4) 0.048(4) 0.013(3) 0.013(3) 0.000(3)
C15' 0.036(3) 0.062(5) 0.031(3) -0.004(3) 0.008(3) -0.006(3)
C16' 0.029(3) 0.051(4) 0.024(3) -0.003(3) 0.005(3) -0.005(3)
C17' 0.041(4) 0.035(4) 0.029(3) -0.005(3) 0.007(3) 0.004(3)
C18' 0.041(4) 0.042(4) 0.033(3) -0.008(3) 0.011(3) -0.004(3)
C19' 0.029(3) 0.060(4) 0.043(4) -0.010(3) 0.005(3) 0.002(3)
C20' 0.030(3) 0.050(4) 0.050(4) -0.016(3) 0.002(3) -0.001(3)
C21' 0.026(3) 0.054(4) 0.059(4) -0.016(3) 0.023(3) -0.005(3)
C22' 0.042(4) 0.047(4) 0.041(3) -0.010(3) 0.009(3) -0.005(3)
C23' 0.034(3) 0.042(4) 0.043(4) -0.004(3) 0.016(3) -0.004(3)
C24' 0.034(3) 0.033(3) 0.039(3) -0.002(3) 0.017(3) -0.008(3)
N1A 0.038(3) 0.030(3) 0.037(3) 0.003(2) 0.017(2) -0.003(2)
C1A 0.030(3) 0.044(4) 0.049(4) -0.001(3) 0.022(3) -0.011(3)
C2A 0.035(3) 0.036(4) 0.046(3) 0.001(3) 0.020(3) -0.005(3)
C3A 0.036(3) 0.045(4) 0.056(4) 0.006(3) 0.021(3) -0.003(3)
C4A 0.036(3) 0.049(4) 0.075(4) 0.007(3) 0.025(3) 0.003(3)
C5A 0.042(3) 0.038(4) 0.036(3) -0.003(3) 0.018(3) -0.005(3)
C6A 0.048(4) 0.050(4) 0.041(4) 0.007(3) 0.022(3) 0.004(3)
C7A 0.083(5) 0.060(4) 0.033(4) -0.004(3) 0.020(3) 0.008(4)
C8A 0.068(5) 0.071(5) 0.057(4) -0.006(4) 0.012(4) -0.009(4)
C9A 0.041(3) 0.030(3) 0.043(3) 0.004(3) 0.019(3) -0.001(3)
C10A 0.039(3) 0.041(4) 0.045(4) 0.001(3) 0.021(3) 0.000(3)
C11A 0.047(4) 0.050(4) 0.045(4) 0.007(3) 0.023(3) 0.000(3)
C12A 0.051(4) 0.063(5) 0.089(5) 0.008(4) 0.033(4) 0.018(4)
C13A 0.041(3) 0.043(4) 0.039(3) 0.008(3) 0.020(3) 0.003(3)
C14A 0.052(4) 0.055(4) 0.043(4) 0.004(3) 0.017(3) 0.002(3)
C15A 0.102(6) 0.078(5) 0.034(4) 0.020(3) 0.015(4) 0.014(4)
C16A 0.133(7) 0.098(7) 0.051(5) 0.008(4) 0.019(5) 0.028(6)

loop_
_atom_type_symbol
_atom_type_description
_atom_type_scat_dispersion_real
_atom_type_scat_dispersion_imag
_atom_type_scat_source
C C 0.0033 0.0016 'International Tables Vol C Tables 4.2.6.8 and 6.1.1.4'
H H 0.0000 0.0000 'International Tables Vol C Tables 4.2.6.8 and 6.1.1.4'
N N 0.0061 0.0033 'International Tables Vol C Tables 4.2.6.8 and 6.1.1.4'
O O 0.0106 0.0060 'International Tables Vol C Tables 4.2.6.8 and 6.1.1.4'
P P 0.1023 0.0942 'International Tables Vol C Tables 4.2.6.8 and 6.1.1.4'

loop_
_geom_angle_atom_site_label_1
_geom_angle_atom_site_label_2
_geom_angle_atom_site_label_3
_geom_angle
O3A P1A O2A 115.3(2)
O3A P1A O4A 110.11(17)
O2A P1A O4A 108.7(2)
O3A P1A O1A 107.7(2)
O2A P1A O1A 109.11(18)
O4A P1A O1A 105.6(2)
P1A O1A H1OA 109.7
P1A O4A H4OA 113.5
C1 N1 C8 109.5(4)
C1 N1 H1N 125.2
C8 N1 H1N 125.2
C9 N2 C16 109.5(4)
C9 N2 H2N 125.3
C16 N2 H2N 125.3
C17 N3 C18 118.8(4)
C24 N4 C23 118.8(4)
O1 N5 O2 122.9(5)
O1 N5 C20 118.2(5)
O2 N5 C20 118.8(5)
N1 C1 C2 110.1(5)
N1 C1 H1 124.9
C2 C1 H1 124.9
C1 C2 C3 105.8(4)
C1 C2 C17 129.8(5)
C3 C2 C17 123.4(5)
C8 C3 C4 118.3(5)
C8 C3 C2 107.2(5)
C4 C3 C2 134.4(5)
C5 C4 C3 119.2(5)
C5 C4 H4 120.4
C3 C4 H4 120.4
C4 C5 C6 121.3(6)
C4 C5 H5 119.3
C6 C5 H5 119.3
C7 C6 C5 121.3(6)
C7 C6 H6 119.3
C5 C6 H6 119.3
C6 C7 C8 118.0(6)
C6 C7 H7 121.0
C8 C7 H7 121.0
N1 C8 C7 130.8(5)
N1 C8 C3 107.4(5)
C7 C8 C3 121.8(5)
N2 C9 C10 110.9(5)
N2 C9 H9 124.5
C10 C9 H9 124.5
C9 C10 C24 129.1(5)
C9 C10 C11 105.4(4)
C24 C10 C11 125.6(4)
C12 C11 C16 118.0(5)
C12 C11 C10 135.3(5)
C16 C11 C10 106.6(4)
C13 C12 C11 119.2(5)
C13 C12 H12 120.4
C11 C12 H12 120.4
C14 C13 C12 121.6(6)
C14 C13 H13 119.2
C12 C13 H13 119.2
C15 C14 C13 120.6(6)
C15 C14 H14 119.7
C13 C14 H14 119.7
C14 C15 C16 118.4(5)
C14 C15 H15 120.8
C16 C15 H15 120.8
N2 C16 C15 130.1(5)
N2 C16 C11 107.7(4)
C15 C16 C11 122.2(5)
N3 C17 C2 113.2(4)
N3 C17 C24 120.4(4)
C2 C17 C24 126.4(4)
N3 C18 C23 120.8(5)
N3 C18 C19 118.7(5)
C23 C18 C19 120.6(5)
C20 C19 C18 117.2(5)
C20 C19 H19 121.4
C18 C19 H19 121.4
C19 C20 C21 123.6(5)
C19 C20 N5 117.6(5)
C21 C20 N5 118.8(5)
C22 C21 C20 119.2(5)
C22 C21 H21 120.4
C20 C21 H21 120.4
C21 C22 C23 120.3(5)
C21 C22 H22 119.8
C23 C22 H22 119.8
N4 C23 C18 121.1(4)
N4 C23 C22 119.8(5)
C18 C23 C22 119.2(5)
N4 C24 C10 114.4(4)
N4 C24 C17 120.2(4)
C10 C24 C17 125.4(4)
C13B N1B C1B 111.2(4)
C13B N1B C5B 106.9(4)
C1B N1B C5B 110.7(4)
C13B N1B C9B 111.2(4)
C1B N1B C9B 106.7(4)
C5B N1B C9B 110.2(4)
C2B C1B N1B 114.7(4)
C2B C1B H1BA 108.6
N1B C1B H1BA 108.6
C2B C1B H1BB 108.6
N1B C1B H1BB 108.6
H1BA C1B H1BB 107.6
C1B C2B C3B 110.9(5)
C1B C2B H2BA 109.5
C3B C2B H2BA 109.5
C1B C2B H2BB 109.5
C3B C2B H2BB 109.5
H2BA C2B H2BB 108.1
C4B C3B C2B 110.6(5)
C4B C3B H3BA 109.5
C2B C3B H3BA 109.5
C4B C3B H3BB 109.5
C2B C3B H3BB 109.5
H3BA C3B H3BB 108.1
C3B C4B H4B1 109.5
C3B C4B H4B2 109.5
H4B1 C4B H4B2 109.5
C3B C4B H4B3 109.5
H4B1 C4B H4B3 109.5
H4B2 C4B H4B3 109.5
C6B C5B N1B 117.0(5)
C6B C5B H5BA 108.1
N1B C5B H5BA 108.1
C6B C5B H5BB 108.1
N1B C5B H5BB 108.1
H5BA C5B H5BB 107.3
C5B C6B C7B 110.7(5)
C5B C6B H6BA 109.5
C7B C6B H6BA 109.5
C5B C6B H6BB 109.5
C7B C6B H6BB 109.5
H6BA C6B H6BB 108.1
C8B C7B C6B 112.8(6)
C8B C7B H7BA 108.9
C6B C7B H7BA 108.8
C8B C7B H7BB 109.1
C6B C7B H7BB 109.3
H7BA C7B H7BB 107.8
C7B C8B H8B1 109.5
C7B C8B H8B2 109.5
H8B1 C8B H8B2 109.5
C7B C8B H8B3 109.5
H8B1 C8B H8B3 109.5
H8B2 C8B H8B3 109.5
N1B C9B C10B 115.7(5)
N1B C9B H9BA 108.4
C10B C9B H9BA 108.4
N1B C9B H9BB 108.4
C10B C9B H9BB 108.4
H9BA C9B H9BB 107.4
C11B C10B C9B 111.1(5)
C11B C10B H10A 109.4
C9B C10B H10A 109.4
C11B C10B H10B 109.4
C9B C10B H10B 109.4
H10A C10B H10B 108.0
C10B C11B C12B 114.0(5)
C10B C11B H11A 108.8
C12B C11B H11A 108.8
C10B C11B H11B 108.8
C12B C11B H11B 108.8
H11A C11B H11B 107.6
C11B C12B H12A 109.5
C11B C12B H12B 109.5
H12A C12B H12B 109.5
C11B C12B H12C 109.5
H12A C12B H12C 109.5
H12B C12B H12C 109.5
N1B C13B C14B 115.5(5)
N1B C13B H13A 108.4
C14B C13B H13A 108.4
N1B C13B H13B 108.4
C14B C13B H13B 108.4
H13A C13B H13B 107.5
C15B C14B C13B 112.0(5)
C15B C14B H14A 109.2
C13B C14B H14A 109.2
C15B C14B H14B 109.2
C13B C14B H14B 109.2
H14A C14B H14B 107.9
C16B C15B C14B 113.4(6)
C16B C15B H15A 108.9
C14B C15B H15A 108.9
C16B C15B H15B 108.9
C14B C15B H15B 108.9
H15A C15B H15B 107.7
C15B C16B H16A 109.5
C15B C16B H16B 109.5
H16A C16B H16B 109.5
C15B C16B H16C 109.5
H16A C16B H16C 109.5
H16B C16B H16C 109.5
O3B P1B O2B 115.6(2)
O3B P1B O4B 109.68(17)
O2B P1B O4B 107.7(2)
O3B P1B O1B 107.8(2)
O2B P1B O1B 109.21(18)
O4B P1B O1B 106.5(2)
P1B O1B H1OB 122.5
P1B O4B H4OB 119.6
C1' N1' C8' 110.4(5)
C1' N1' H1'N 124.8
C8' N1' H1'N 124.8
C9' N2' C16' 109.2(4)
C9' N2' H2'N 125.4
C16' N2' H2'N 125.4
C17' N3' C18' 118.4(4)
C24' N4' C23' 117.1(4)
O1' N5' O2' 121.7(6)
O1' N5' C21' 120.0(5)
O2' N5' C21' 118.3(5)
N1' C1' C2' 109.9(5)
N1' C1' H1' 125.0
C2' C1' H1' 125.0
C1' C2' C3' 105.6(5)
C1' C2' C17' 127.4(5)
C3' C2' C17' 126.9(5)
C8' C3' C4' 117.0(5)
C8' C3' C2' 107.4(5)
C4' C3' C2' 135.5(6)
C5' C4' C3' 119.2(6)
C5' C4' H4' 120.4
C3' C4' H4' 120.4
C4' C5' C6' 121.1(6)
C4' C5' H5' 119.5
C6' C5' H5' 119.5
C7' C6' C5' 121.1(6)
C7' C6' H6' 119.4
C5' C6' H6' 119.4
C6' C7' C8' 118.0(6)
C6' C7' H7' 121.0
C8' C7' H7' 121.0
N1' C8' C7' 129.7(6)
N1' C8' C3' 106.6(5)
C7' C8' C3' 123.6(6)
N2' C9' C10' 110.6(5)
N2' C9' H9' 124.7
C10' C9' H9' 124.7
C9' C10' C11' 106.2(4)
C9' C10' C24' 127.6(5)
C11' C10' C24' 124.9(5)
C16' C11' C12' 118.2(5)
C16' C11' C10' 106.7(5)
C12' C11' C10' 135.0(5)
C13' C12' C11' 119.9(5)
C13' C12' H12' 120.1
C11' C12' H12' 120.1
C12' C13' C14' 120.1(6)
C12' C13' H13' 120.0
C14' C13' H13' 120.0
C15' C14' C13' 121.9(5)
C15' C14' H14' 119.1
C13' C14' H14' 119.1
C14' C15' C16' 117.1(5)
C14' C15' H15' 121.4
C16' C15' H15' 121.4
N2' C16' C15' 129.8(5)
N2' C16' C11' 107.4(4)
C15' C16' C11' 122.8(5)
N3' C17' C2' 115.1(5)
N3' C17' C24' 120.8(5)
C2' C17' C24' 124.0(5)
N3' C18' C19' 120.3(5)
N3' C18' C23' 120.5(5)
C19' C18' C23' 119.1(5)
C20' C19' C18' 120.6(6)
C20' C19' H19' 119.7
C18' C19' H19' 119.7
C19' C20' C21' 119.1(5)
C19' C20' H20' 120.3
C21' C20' H20' 120.7
C22' C21' C20' 123.0(5)
C22' C21' N5' 119.6(6)
C20' C21' N5' 117.3(5)
C21' C22' C23' 117.6(5)
C21' C22' H22' 121.2
C23' C22' H22' 121.2
N4' C23' C22' 117.4(5)
N4' C23' C18' 122.0(5)
C22' C23' C18' 120.5(5)
N4' C24' C10' 112.6(4)
N4' C24' C17' 120.9(5)
C10' C24' C17' 126.2(5)
C1A N1A C13A 111.9(4)
C1A N1A C9A 106.4(4)
C13A N1A C9A 110.6(4)
C1A N1A C5A 110.2(4)
C13A N1A C5A 106.4(4)
C9A N1A C5A 111.4(4)
N1A C1A C2A 116.3(4)
N1A C1A H1AA 108.2
C2A C1A H1AA 108.2
N1A C1A H1AB 108.2
C2A C1A H1AB 108.2
H1AA C1A H1AB 107.4
C1A C2A C3A 110.3(4)
C1A C2A H2AA 109.6
C3A C2A H2AA 109.6
C1A C2A H2AB 109.6
C3A C2A H2AB 109.6
H2AA C2A H2AB 108.1
C4A C3A C2A 112.1(5)
C4A C3A H3AA 109.2
C2A C3A H3AA 109.2
C4A C3A H3AB 109.2
C2A C3A H3AB 109.2
H3AA C3A H3AB 107.9
C3A C4A H4A1 109.5
C3A C4A H4A2 109.5
H4A1 C4A H4A2 109.5
C3A C4A H4A3 109.5
H4A1 C4A H4A3 109.5
H4A2 C4A H4A3 109.5
C6A C5A N1A 116.1(4)
C6A C5A H5AA 108.3
N1A C5A H5AA 108.3
C6A C5A H5AB 108.3
N1A C5A H5AB 108.3
H5AA C5A H5AB 107.4
C5A C6A C7A 110.0(5)
C5A C6A H6AA 109.7
C7A C6A H6AA 109.7
C5A C6A H6AB 109.7
C7A C6A H6AB 109.7
H6AA C6A H6AB 108.2
C6A C7A C8A 113.3(5)
C6A C7A H7AA 108.9
C8A C7A H7AA 108.9
C6A C7A H7AB 108.9
C8A C7A H7AB 108.9
H7AA C7A H7AB 107.7
C7A C8A H8A1 109.5
C7A C8A H8A2 109.5
H8A1 C8A H8A2 109.5
C7A C8A H8A3 109.5
H8A1 C8A H8A3 109.5
H8A2 C8A H8A3 109.5
N1A C9A C10A 115.6(4)
N1A C9A H9AA 108.4
C10A C9A H9AA 108.4
N1A C9A H9AB 108.4
C10A C9A H9AB 108.4
H9AA C9A H9AB 107.4
C11A C10A C9A 110.4(4)
C11A C10A H10C 109.6
C9A C10A H10C 109.6
C11A C10A H10D 109.6
C9A C10A H10D 109.6
H10C C10A H10D 108.1
C10A C11A C12A 112.4(5)
C10A C11A H11C 109.1
C12A C11A H11C 109.1
C10A C11A H11D 109.1
C12A C11A H11D 109.1
H11C C11A H11D 107.9
C11A C12A H12D 109.5
C11A C12A H12E 109.5
H12D C12A H12E 109.5
C11A C12A H12F 109.5
H12D C12A H12F 109.5
H12E C12A H12F 109.5
C14A C13A N1A 117.3(4)
C14A C13A H13C 108.0
N1A C13A H13C 108.0
C14A C13A H13D 108.0
N1A C13A H13D 108.0
H13C C13A H13D 107.2
C13A C14A C15A 109.4(5)
C13A C14A H14C 109.8
C15A C14A H14C 109.8
C13A C14A H14D 109.8
C15A C14A H14D 109.8
H14C C14A H14D 108.2
C16A C15A C14A 115.5(6)
C16A C15A H15C 108.4
C14A C15A H15C 108.4
C16A C15A H15D 108.4
C14A C15A H15D 108.4
H15C C15A H15D 107.5
C15A C16A H16D 109.5
C15A C16A H16E 109.5
H16D C16A H16E 109.5
C15A C16A H16F 109.5
H16D C16A H16F 109.5
H16E C16A H16F 109.5

loop_
_geom_bond_atom_site_label_1
_geom_bond_atom_site_label_2
_geom_bond_distance
P1A O3A 1.497(3)
P1A O2A 1.514(3)
P1A O4A 1.570(3)
P1A O1A 1.572(3)
O1A H1OA 0.7999
O4A H4OA 0.7999
O1 N5 1.231(5)
O2 N5 1.244(5)
N1 C1 1.359(6)
N1 C8 1.368(7)
N1 H1N 0.8800
N2 C9 1.359(6)
N2 C16 1.372(6)
N2 H2N 0.8800
N3 C17 1.319(6)
N3 C18 1.360(6)
N4 C24 1.320(6)
N4 C23 1.356(6)
N5 C20 1.443(6)
C1 C2 1.378(7)
C1 H1 0.9500
C2 C3 1.437(7)
C2 C17 1.463(6)
C3 C8 1.410(7)
C3 C4 1.413(7)
C4 C5 1.362(7)
C4 H4 0.9500
C5 C6 1.401(8)
C5 H5 0.9500
C6 C7 1.362(8)
C6 H6 0.9500
C7 C8 1.398(7)
C7 H7 0.9500
C9 C10 1.359(6)
C9 H9 0.9500
C10 C24 1.458(6)
C10 C11 1.469(7)
C11 C12 1.385(7)
C11 C16 1.401(7)
C12 C13 1.382(7)
C12 H12 0.9500
C13 C14 1.379(7)
C13 H13 0.9500
C14 C15 1.357(7)
C14 H14 0.9500
C15 C16 1.390(7)
C15 H15 0.9500
C17 C24 1.468(6)
C18 C23 1.403(6)
C18 C19 1.406(7)
C19 C20 1.364(7)
C19 H19 0.9500
C20 C21 1.387(7)
C21 C22 1.356(7)
C21 H21 0.9500
C22 C23 1.405(6)
C22 H22 0.9500
N1B C13B 1.520(6)
N1B C1B 1.520(6)
N1B C5B 1.521(6)
N1B C9B 1.521(7)
C1B C2B 1.519(7)
C1B H1BA 0.9900
C1B H1BB 0.9900
C2B C3B 1.521(7)
C2B H2BA 0.9900
C2B H2BB 0.9900
C3B C4B 1.509(7)
C3B H3BA 0.9900
C3B H3BB 0.9900
C4B H4B1 0.9800
C4B H4B2 0.9800
C4B H4B3 0.9800
C5B C6B 1.512(7)
C5B H5BA 0.9900
C5B H5BB 0.9900
C6B C7B 1.542(8)
C6B H6BA 0.9900
C6B H6BB 0.9900
C7B C8B 1.484(8)
C7B H7BA 0.9901
C7B H7BB 0.9901
C8B H8B1 0.9800
C8B H8B2 0.9800
C8B H8B3 0.9800
C9B C10B 1.536(7)
C9B H9BA 0.9900
C9B H9BB 0.9900
C10B C11B 1.492(8)
C10B H10A 0.9900
C10B H10B 0.9900
C11B C12B 1.501(8)
C11B H11A 0.9900
C11B H11B 0.9900
C12B H12A 0.9800
C12B H12B 0.9800
C12B H12C 0.9800
C13B C14B 1.525(7)
C13B H13A 0.9900
C13B H13B 0.9900
C14B C15B 1.525(8)
C14B H14A 0.9900
C14B H14B 0.9900
C15B C16B 1.479(8)
C15B H15A 0.9900
C15B H15B 0.9900
C16B H16A 0.9800
C16B H16B 0.9800
C16B H16C 0.9800
P1B O3B 1.499(3)
P1B O2B 1.509(3)
P1B O4B 1.540(3)
P1B O1B 1.562(4)
O1B H1OB 0.8001
O4B H4OB 0.7998
N1' C1' 1.347(6)
N1' C8' 1.369(7)
N1' H1'N 0.8800
N2' C9' 1.341(6)
N2' C16' 1.382(6)
N2' H2'N 0.8800
N3' C17' 1.331(6)
N3' C18' 1.361(6)
N4' C24' 1.325(6)
N4' C23' 1.385(6)
N5' O1' 1.257(5)
N5' O2' 1.259(5)
N5' C21' 1.411(7)
C1' C2' 1.379(7)
C1' H1' 0.9500
C2' C3' 1.437(7)
C2' C17' 1.458(7)
C3' C8' 1.410(7)
C3' C4' 1.419(7)
C4' C5' 1.393(8)
C4' H4' 0.9500
C5' C6' 1.395(8)
C5' H5' 0.9500
C6' C7' 1.369(8)
C6' H6' 0.9500
C7' C8' 1.383(7)
C7' H7' 0.9500
C9' C10' 1.365(7)
C9' H9' 0.9500
C10' C11' 1.437(7)
C10' C24' 1.462(7)
C11' C16' 1.397(7)
C11' C12' 1.403(7)
C12' C13' 1.375(7)
C12' H12' 0.9500
C13' C14' 1.399(7)
C13' H13' 0.9500
C14' C15' 1.376(7)
C14' H14' 0.9500
C15' C16' 1.389(7)
C15' H15' 0.9500
C17' C24' 1.467(7)
C18' C19' 1.395(7)
C18' C23' 1.405(7)
C19' C20' 1.349(7)
C19' H19' 0.9500
C20' C21' 1.388(8)
C20' H20' 0.9601
C21' C22' 1.366(7)
C22' C23' 1.388(7)
C22' H22' 0.9500
N1A C1A 1.506(6)
N1A C13A 1.517(6)
N1A C9A 1.519(6)
N1A C5A 1.532(6)
C1A C2A 1.519(7)
C1A H1AA 0.9900
C1A H1AB 0.9900
C2A C3A 1.523(6)
C2A H2AA 0.9900
C2A H2AB 0.9900
C3A C4A 1.493(7)
C3A H3AA 0.9900
C3A H3AB 0.9900
C4A H4A1 0.9800
C4A H4A2 0.9800
C4A H4A3 0.9800
C5A C6A 1.520(7)
C5A H5AA 0.9900
C5A H5AB 0.9900
C6A C7A 1.538(7)
C6A H6AA 0.9900
C6A H6AB 0.9900
C7A C8A 1.556(8)
C7A H7AA 0.9900
C7A H7AB 0.9900
C8A H8A1 0.9800
C8A H8A2 0.9800
C8A H8A3 0.9800
C9A C10A 1.527(6)
C9A H9AA 0.9900
C9A H9AB 0.9900
C10A C11A 1.501(7)
C10A H10C 0.9900
C10A H10D 0.9900
C11A C12A 1.517(7)
C11A H11C 0.9900
C11A H11D 0.9900
C12A H12D 0.9800
C12A H12E 0.9800
C12A H12F 0.9800
C13A C14A 1.506(7)
C13A H13C 0.9900
C13A H13D 0.9900
C14A C15A 1.511(8)
C14A H14C 0.9900
C14A H14D 0.9900
C15A C16A 1.495(8)
C15A H15C 0.9900
C15A H15D 0.9900
C16A H16D 0.9800
C16A H16E 0.9800
C16A H16F 0.9800

loop_
_geom_hbond_atom_site_label_D
_geom_hbond_atom_site_label_H
_geom_hbond_atom_site_label_A
_geom_hbond_distance_DH
_geom_hbond_distance_HA
_geom_hbond_distance_DA
_geom_hbond_angle_DHA
_geom_hbond_site_symmetry_A
O1A H1OA O2B 0.80 1.82 2.612(3) 169.9 4_566
O4A H4OA O3B 0.80 1.83 2.625(3) 176.2 .
N1 H1N O2B 0.88 1.95 2.815(4) 169.0 1_656
N2 H2N O3B 0.88 1.87 2.699(4) 156.9 4_666
O4B H4OB O3A 0.80 1.70 2.504(3) 178.2 .
N1' H1'N O2A 0.88 2.05 2.817(5) 144.7 .
N2' H2'N O2B 0.88 2.14 3.002(5) 165.0 .
N2' H2'N O4B 0.88 2.44 3.020(6) 124.0 .

loop_
_geom_torsion_atom_site_label_1
_geom_torsion_atom_site_label_2
_geom_torsion_atom_site_label_3
_geom_torsion_atom_site_label_4
_geom_torsion
C8 N1 C1 C2 -0.3(6)
N1 C1 C2 C3 0.2(5)
N1 C1 C2 C17 -168.3(5)
C1 C2 C3 C8 0.0(5)
C17 C2 C3 C8 169.4(4)
C1 C2 C3 C4 176.7(5)
C17 C2 C3 C4 -13.9(9)
C8 C3 C4 C5 -0.3(8)
C2 C3 C4 C5 -176.7(5)
C3 C4 C5 C6 0.8(9)
C4 C5 C6 C7 -1.4(10)
C5 C6 C7 C8 1.3(9)
C1 N1 C8 C7 -177.1(5)
C1 N1 C8 C3 0.3(5)
C6 C7 C8 N1 176.4(5)
C6 C7 C8 C3 -0.7(8)
C4 C3 C8 N1 -177.5(4)
C2 C3 C8 N1 -0.1(5)
C4 C3 C8 C7 0.2(7)
C2 C3 C8 C7 177.6(5)
C16 N2 C9 C10 -0.5(6)
N2 C9 C10 C24 180.0(5)
N2 C9 C10 C11 0.2(6)
C9 C10 C11 C12 176.6(6)
C24 C10 C11 C12 -3.2(9)
C9 C10 C11 C16 0.2(5)
C24 C10 C11 C16 -179.6(4)
C16 C11 C12 C13 0.2(7)
C10 C11 C12 C13 -175.9(6)
C11 C12 C13 C14 -1.2(8)
C12 C13 C14 C15 1.7(9)
C13 C14 C15 C16 -1.2(8)
C9 N2 C16 C15 -177.0(5)
C9 N2 C16 C11 0.6(6)
C14 C15 C16 N2 177.6(5)
C14 C15 C16 C11 0.3(8)
C12 C11 C16 N2 -177.6(4)
C10 C11 C16 N2 -0.5(5)
C12 C11 C16 C15 0.2(8)
C10 C11 C16 C15 177.4(5)
C18 N3 C17 C2 -178.4(4)
C18 N3 C17 C24 0.9(7)
C1 C2 C17 N3 127.8(5)
C3 C2 C17 N3 -38.9(7)
C1 C2 C17 C24 -51.5(8)
C3 C2 C17 C24 141.8(5)
C17 N3 C18 C23 -1.4(7)
C17 N3 C18 C19 178.6(4)
N3 C18 C19 C20 178.6(5)
C23 C18 C19 C20 -1.4(7)
C18 C19 C20 C21 0.7(8)
C18 C19 C20 N5 -176.9(4)
O1 N5 C20 C19 162.9(5)
O2 N5 C20 C19 -16.2(7)
O1 N5 C20 C21 -14.8(7)
O2 N5 C20 C21 166.1(5)
C19 C20 C21 C22 0.5(8)
N5 C20 C21 C22 178.0(5)
C20 C21 C22 C23 -0.9(8)
C24 N4 C23 C18 -0.3(7)
C24 N4 C23 C22 179.8(5)
N3 C18 C23 N4 1.1(8)
C19 C18 C23 N4 -178.9(5)
N3 C18 C23 C22 -179.0(5)
C19 C18 C23 C22 1.0(8)
C21 C22 C23 N4 -180.0(5)
C21 C22 C23 C18 0.2(8)
C23 N4 C24 C10 178.3(4)
C23 N4 C24 C17 -0.1(7)
C9 C10 C24 N4 161.6(5)
C11 C10 C24 N4 -18.6(7)
C9 C10 C24 C17 -20.0(8)
C11 C10 C24 C17 159.8(5)
N3 C17 C24 N4 -0.2(7)
C2 C17 C24 N4 179.1(5)
N3 C17 C24 C10 -178.5(4)
C2 C17 C24 C10 0.8(8)
C13B N1B C1B C2B 59.3(6)
C5B N1B C1B C2B -59.4(6)
C9B N1B C1B C2B -179.2(5)
N1B C1B C2B C3B 175.0(4)
C1B C2B C3B C4B -177.6(5)
C13B N1B C5B C6B -178.8(5)
C1B N1B C5B C6B -57.5(6)
C9B N1B C5B C6B 60.2(6)
N1B C5B C6B C7B 179.3(5)
C5B C6B C7B C8B 67.2(8)
C13B N1B C9B C10B -57.4(6)
C1B N1B C9B C10B -178.8(5)
C5B N1B C9B C10B 61.0(6)
N1B C9B C10B C11B 179.8(5)
C9B C10B C11B C12B -175.2(5)
C1B N1B C13B C14B 57.4(6)
C5B N1B C13B C14B 178.3(5)
C9B N1B C13B C14B -61.4(6)
N1B C13B C14B C15B 169.0(5)
C13B C14B C15B C16B -74.4(7)
C8' N1' C1' C2' -2.1(6)
N1' C1' C2' C3' 0.7(6)
N1' C1' C2' C17' -175.8(5)
C1' C2' C3' C8' 1.0(6)
C17' C2' C3' C8' 177.4(5)
C1' C2' C3' C4' 176.5(6)
C17' C2' C3' C4' -7.0(10)
C8' C3' C4' C5' -0.4(8)
C2' C3' C4' C5' -175.7(6)
C3' C4' C5' C6' 2.1(9)
C4' C5' C6' C7' -2.1(9)
C5' C6' C7' C8' 0.3(9)
C1' N1' C8' C7' -174.4(5)
C1' N1' C8' C3' 2.7(6)
C6' C7' C8' N1' 178.2(5)
C6' C7' C8' C3' 1.5(9)
C4' C3' C8' N1' -178.7(5)
C2' C3' C8' N1' -2.2(6)
C4' C3' C8' C7' -1.4(8)
C2' C3' C8' C7' 175.1(5)
C16' N2' C9' C10' -1.1(6)
N2' C9' C10' C11' 1.6(6)
N2' C9' C10' C24' -165.6(5)
C9' C10' C11' C16' -1.5(6)
C24' C10' C11' C16' 166.2(5)
C9' C10' C11' C12' 174.4(6)
C24' C10' C11' C12' -17.9(9)
C16' C11' C12' C13' -2.0(8)
C10' C11' C12' C13' -177.5(6)
C11' C12' C13' C14' -0.2(8)
C12' C13' C14' C15' 0.9(9)
C13' C14' C15' C16' 0.7(8)
C9' N2' C16' C15' -179.4(5)
C9' N2' C16' C11' 0.1(6)
C14' C15' C16' N2' 176.4(5)
C14' C15' C16' C11' -3.1(8)
C12' C11' C16' N2' -175.8(4)
C10' C11' C16' N2' 0.9(6)
C12' C11' C16' C15' 3.7(8)
C10' C11' C16' C15' -179.6(5)
C18' N3' C17' C2' -174.7(4)
C18' N3' C17' C24' 4.4(7)
C1' C2' C17' N3' 153.9(5)
C3' C2' C17' N3' -21.8(8)
C1' C2' C17' C24' -25.2(8)
C3' C2' C17' C24' 159.1(5)
C17' N3' C18' C19' 178.5(5)
C17' N3' C18' C23' 0.4(7)
N3' C18' C19' C20' -177.6(5)
C23' C18' C19' C20' 0.5(8)
C18' C19' C20' C21' -1.7(8)
C19' C20' C21' C22' 0.8(9)
C19' C20' C21' N5' 179.3(5)
O1' N5' C21' C22' 169.5(5)
O2' N5' C21' C22' -9.4(8)
O1' N5' C21' C20' -9.2(8)
O2' N5' C21' C20' 172.0(5)
C20' C21' C22' C23' 1.2(8)
N5' C21' C22' C23' -177.3(5)
C24' N4' C23' C22' 178.7(5)
C24' N4' C23' C18' 2.0(8)
C21' C22' C23' N4' -179.1(5)
C21' C22' C23' C18' -2.3(8)
N3' C18' C23' N4' -3.8(8)
C19' C18' C23' N4' 178.1(5)
N3' C18' C23' C22' 179.6(5)
C19' C18' C23' C22' 1.5(8)
C23' N4' C24' C10' -171.7(5)
C23' N4' C24' C17' 2.8(7)
C9' C10' C24' N4' 132.9(5)
C11' C10' C24' N4' -32.2(7)
C9' C10' C24' C17' -41.2(8)
C11' C10' C24' C17' 153.7(5)
N3' C17' C24' N4' -6.2(8)
C2' C17' C24' N4' 172.8(5)
N3' C17' C24' C10' 167.4(5)
C2' C17' C24' C10' -13.5(8)
C13A N1A C1A C2A 54.0(6)
C9A N1A C1A C2A 174.8(4)
C5A N1A C1A C2A -64.2(5)
N1A C1A C2A C3A -175.0(4)
C1A C2A C3A C4A 179.6(5)
C1A N1A C5A C6A -68.3(5)
C13A N1A C5A C6A 170.2(4)
C9A N1A C5A C6A 49.6(5)
N1A C5A C6A C7A -168.6(4)
C5A C6A C7A C8A 75.4(6)
C1A N1A C9A C10A 176.1(4)
C13A N1A C9A C10A -62.2(5)
C5A N1A C9A C10A 55.9(5)
N1A C9A C10A C11A -159.1(4)
C9A C10A C11A C12A 178.9(4)
C1A N1A C13A C14A 52.4(6)
C9A N1A C13A C14A -66.0(6)
C5A N1A C13A C14A 172.9(4)
N1A C13A C14A C15A 175.0(5)
C13A C14A C15A C16A 168.9(6)
